data_4328829
loop_
_publ_author_name
'Avijit Pramanik'
'Douglas R. Powell'
'Bryan M. Wong'
'Md. Alamgir Hossain'

_publ_section_title
;
 Spectroscopic, Structural, and Theoretical Studies of Halide Complexes
 with a Urea-Based Tripodal Receptor
;
_journal_name_full 'Inorganic Chemistry'
_journal_page_first 4274
_journal_page_last 4284
_journal_paper_doi 10.1021/ic202747q
_journal_volume 51
_journal_year 2012
_chemical_formula_moiety '2(C30 H31 N10 O3), Si F6, 6.35(H2 O)'
_chemical_formula_sum 'C60 H74.7 F6 N20 O12.35 Si'
_chemical_formula_weight 1415.79
_chemical_name_systematic
; 
 ? 
;
_space_group_IT_number 14
_symmetry_cell_setting monoclinic
_symmetry_space_group_name_Hall '-P 2yn'
_symmetry_space_group_name_H-M 'P 1 21/n 1'
_atom_sites_solution_hydrogens geom
_atom_sites_solution_primary direct
_atom_sites_solution_secondary difmap
_audit_creation_method SHELXL-97
_cell_angle_alpha 90.00
_cell_angle_beta 96.061(2)
_cell_angle_gamma 90.00
_cell_formula_units_Z 2
_cell_length_a 15.4907(14)
_cell_length_b 11.5343(11)
_cell_length_c 19.4685(17)
_cell_measurement_reflns_used 8580
_cell_measurement_temperature 100(2)
_cell_measurement_theta_max 27.85
_cell_measurement_theta_min 2.21
_cell_volume 3459.1(5)
_computing_cell_refinement 'Bruker SAINT, 2007'
_computing_data_collection 'Bruker SMART, 2007'
_computing_data_reduction 'Bruker SAINT, 2007'
_computing_molecular_graphics 'SHELXTL (Sheldrick, 2008)'
_computing_publication_material 'SHELXTL (Sheldrick, 2008)'
_computing_structure_refinement 'SHELXTL (Sheldrick, 2008)'
_computing_structure_solution 'SHELXTL (Sheldrick, 2008)'
_diffrn_ambient_temperature 100(2)
_diffrn_measured_fraction_theta_full 0.999
_diffrn_measured_fraction_theta_max 0.993
_diffrn_measurement_device_type 'CCD Bruker APEX'
_diffrn_measurement_method '\f and \w scans'
_diffrn_radiation_monochromator graphite
_diffrn_radiation_source 'fine-focus sealed tube'
_diffrn_radiation_type MoK\a
_diffrn_radiation_wavelength 0.71073
_diffrn_reflns_av_R_equivalents 0.0650
_diffrn_reflns_av_sigmaI/netI 0.0668
_diffrn_reflns_limit_h_max 20
_diffrn_reflns_limit_h_min -20
_diffrn_reflns_limit_k_max 15
_diffrn_reflns_limit_k_min -13
_diffrn_reflns_limit_l_max 25
_diffrn_reflns_limit_l_min -25
_diffrn_reflns_number 35178
_diffrn_reflns_theta_full 25.00
_diffrn_reflns_theta_max 28.32
_diffrn_reflns_theta_min 1.60
_diffrn_standards_number 0
_exptl_absorpt_coefficient_mu 0.124
_exptl_absorpt_correction_T_max 0.9780
_exptl_absorpt_correction_T_min 0.9531
_exptl_absorpt_correction_type multi-scan
_exptl_absorpt_process_details 'SADABS (Sheldrick, 2001)'
_exptl_crystal_colour colorless
_exptl_crystal_density_diffrn 1.359
_exptl_crystal_description prism
_exptl_crystal_F_000 1483
_exptl_crystal_size_max 0.39
_exptl_crystal_size_mid 0.37
_exptl_crystal_size_min 0.18
_refine_diff_density_max 0.550
_refine_diff_density_min -0.370
_refine_diff_density_rms 0.063
_refine_ls_extinction_method none
_refine_ls_goodness_of_fit_ref 1.003
_refine_ls_hydrogen_treatment mixed
_refine_ls_matrix_type full
_refine_ls_number_parameters 480
_refine_ls_number_reflns 8552
_refine_ls_number_restraints 0
_refine_ls_restrained_S_all 1.003
_refine_ls_R_factor_all 0.0954
_refine_ls_R_factor_gt 0.0600
_refine_ls_shift/su_max 0.000
_refine_ls_shift/su_mean 0.000
_refine_ls_structure_factor_coef Fsqd
_refine_ls_weighting_details 'calc w=1/[\s^2^(Fo^2^)+(0.0700P)^2^+1.8000P] where P=(Fo^2^+2Fc^2^)/3'
_refine_ls_weighting_scheme calc
_refine_ls_wR_factor_gt 0.1408
_refine_ls_wR_factor_ref 0.1581
_reflns_number_gt 5882
_reflns_number_total 8552
_reflns_threshold_expression I>2\s(I)
_cod_data_source_file ic202747q_si_005.cif
_cod_data_source_block 10073
_cod_original_sg_symbol_H-M 'P 21/n'
_cod_original_formula_sum 'C60 H74.70 F6 N20 O12.35 Si'
_cod_database_code 4328829

loop_
_symmetry_equiv_pos_as_xyz
'x, y, z'
'-x+1/2, y+1/2, -z+1/2'
'-x, -y, -z'
'x-1/2, -y-1/2, z-1/2'

loop_
_atom_site_label
_atom_site_type_symbol
_atom_site_fract_x
_atom_site_fract_y
_atom_site_fract_z
_atom_site_U_iso_or_equiv
_atom_site_adp_type
_atom_site_occupancy
_atom_site_symmetry_multiplicity
_atom_site_calc_flag
_atom_site_refinement_flags
_atom_site_disorder_assembly
_atom_site_disorder_group
N1 N 0.74506(12) 0.49140(15) 0.55055(9) 0.0197(4) Uani 1 1 d . . .
H1 H 0.7032(16) 0.490(2) 0.5780(12) 0.024 Uiso 1 1 d . . .
C2 C 0.73580(15) 0.38806(19) 0.50293(11) 0.0232(5) Uani 1 1 d . . .
H2A H 0.7853 0.3878 0.4746 0.028 Uiso 1 1 calc R . .
H2B H 0.6821 0.3977 0.4710 0.028 Uiso 1 1 calc R . .
C3 C 0.73229(15) 0.27120(19) 0.53820(12) 0.0242(5) Uani 1 1 d . . .
H3A H 0.7398 0.2096 0.5039 0.029 Uiso 1 1 calc R . .
H3B H 0.7817 0.2658 0.5747 0.029 Uiso 1 1 calc R . .
N4 N 0.65234(13) 0.24930(17) 0.56899(10) 0.0249(4) Uani 1 1 d . . .
H4 H 0.6186(18) 0.205(2) 0.5482(13) 0.030 Uiso 1 1 d . . .
C5 C 0.64250(14) 0.28295(19) 0.63404(11) 0.0223(5) Uani 1 1 d . . .
O6 O 0.69546(10) 0.34350(13) 0.66876(8) 0.0255(4) Uani 1 1 d . . .
N7 N 0.56629(13) 0.24210(17) 0.65660(10) 0.0242(4) Uani 1 1 d . . .
H7 H 0.5368(17) 0.190(2) 0.6274(13) 0.029 Uiso 1 1 d . . .
C8 C 0.53646(14) 0.25701(19) 0.72125(11) 0.0226(5) Uani 1 1 d . . .
C9 C 0.57436(14) 0.33107(19) 0.77239(11) 0.0230(5) Uani 1 1 d . . .
H9 H 0.6234 0.3764 0.7642 0.028 Uiso 1 1 calc R . .
C10 C 0.54025(15) 0.3384(2) 0.83523(12) 0.0260(5) Uani 1 1 d . . .
H10 H 0.5660 0.3891 0.8700 0.031 Uiso 1 1 calc R . .
C11 C 0.46810(15) 0.2717(2) 0.84779(12) 0.0281(5) Uani 1 1 d . . .
C12 C 0.42963(15) 0.1991(2) 0.79607(13) 0.0303(6) Uani 1 1 d . . .
H12 H 0.3802 0.1543 0.8042 0.036 Uiso 1 1 calc R . .
C13 C 0.46287(14) 0.1919(2) 0.73328(12) 0.0257(5) Uani 1 1 d . . .
H13 H 0.4360 0.1428 0.6981 0.031 Uiso 1 1 calc R . .
C14 C 0.43332(17) 0.2770(3) 0.91350(14) 0.0391(6) Uani 1 1 d . . .
N15 N 0.40481(17) 0.2788(3) 0.96528(14) 0.0590(8) Uani 1 1 d . . .
C16 C 0.73614(15) 0.6022(2) 0.50849(11) 0.0240(5) Uani 1 1 d . . .
H16A H 0.7767 0.5985 0.4725 0.029 Uiso 1 1 calc R . .
H16B H 0.7542 0.6681 0.5393 0.029 Uiso 1 1 calc R . .
C17 C 0.64558(15) 0.6266(2) 0.47359(11) 0.0270(5) Uani 1 1 d . . .
H17A H 0.6507 0.6771 0.4331 0.032 Uiso 1 1 calc R . .
H17B H 0.6194 0.5525 0.4563 0.032 Uiso 1 1 calc R . .
N18 N 0.58744(13) 0.68141(17) 0.51725(10) 0.0242(4) Uani 1 1 d . . .
H18 H 0.5751(17) 0.745(2) 0.5095(13) 0.029 Uiso 1 1 d . . .
C19 C 0.55094(14) 0.62085(19) 0.56562(11) 0.0218(5) Uani 1 1 d . . .
O20 O 0.57107(10) 0.52006(13) 0.58017(8) 0.0263(4) Uani 1 1 d . . .
N21 N 0.48783(12) 0.68196(17) 0.59555(10) 0.0231(4) Uani 1 1 d . . .
H21 H 0.4764(16) 0.756(2) 0.5784(13) 0.028 Uiso 1 1 d . . .
C22 C 0.43468(14) 0.64400(19) 0.64490(11) 0.0200(4) Uani 1 1 d . . .
C23 C 0.44208(15) 0.5353(2) 0.67600(11) 0.0244(5) Uani 1 1 d . . .
H23 H 0.4860 0.4829 0.6652 0.029 Uiso 1 1 calc R . .
C24 C 0.38480(15) 0.5042(2) 0.72295(12) 0.0256(5) Uani 1 1 d . . .
H24 H 0.3897 0.4300 0.7443 0.031 Uiso 1 1 calc R . .
C25 C 0.32029(15) 0.5802(2) 0.73922(11) 0.0249(5) Uani 1 1 d . . .
C26 C 0.31385(15) 0.6899(2) 0.70861(12) 0.0257(5) Uani 1 1 d . . .
H26 H 0.2708 0.7429 0.7203 0.031 Uiso 1 1 calc R . .
C27 C 0.36999(15) 0.7208(2) 0.66153(12) 0.0251(5) Uani 1 1 d . . .
H27 H 0.3649 0.7949 0.6401 0.030 Uiso 1 1 calc R . .
C28 C 0.26110(16) 0.5450(2) 0.78747(12) 0.0290(5) Uani 1 1 d . . .
N29 N 0.21378(15) 0.5159(2) 0.82559(12) 0.0398(6) Uani 1 1 d . . .
C30 C 0.83131(14) 0.48695(19) 0.59372(12) 0.0228(5) Uani 1 1 d . . .
H30A H 0.8778 0.4918 0.5627 0.027 Uiso 1 1 calc R . .
H30B H 0.8368 0.4109 0.6173 0.027 Uiso 1 1 calc R . .
C31 C 0.84578(14) 0.5821(2) 0.64784(12) 0.0244(5) Uani 1 1 d . . .
H31A H 0.9059 0.5763 0.6705 0.029 Uiso 1 1 calc R . .
H31B H 0.8397 0.6583 0.6245 0.029 Uiso 1 1 calc R . .
N32 N 0.78625(13) 0.57708(17) 0.70026(10) 0.0248(4) Uani 1 1 d . . .
H32 H 0.7903(17) 0.521(2) 0.7278(14) 0.030 Uiso 1 1 d . . .
C33 C 0.72314(14) 0.65766(19) 0.70382(11) 0.0222(5) Uani 1 1 d . . .
O34 O 0.70965(10) 0.73540(13) 0.66070(8) 0.0263(4) Uani 1 1 d . . .
N35 N 0.67633(13) 0.64215(17) 0.75926(10) 0.0251(4) Uani 1 1 d . . .
H35 H 0.6952(17) 0.585(2) 0.7862(13) 0.030 Uiso 1 1 d . . .
C36 C 0.60937(14) 0.7111(2) 0.77949(11) 0.0229(5) Uani 1 1 d . . .
C37 C 0.57579(15) 0.8088(2) 0.74367(11) 0.0242(5) Uani 1 1 d . . .
H37 H 0.5991 0.8332 0.7028 0.029 Uiso 1 1 calc R . .
C38 C 0.50820(15) 0.8699(2) 0.76802(12) 0.0266(5) Uani 1 1 d . . .
H38 H 0.4848 0.9357 0.7433 0.032 Uiso 1 1 calc R . .
C39 C 0.47422(15) 0.8359(2) 0.82847(12) 0.0277(5) Uani 1 1 d . . .
C40 C 0.50789(15) 0.7390(2) 0.86458(12) 0.0278(5) Uani 1 1 d . . .
H40 H 0.4848 0.7153 0.9057 0.033 Uiso 1 1 calc R . .
C41 C 0.57484(15) 0.6774(2) 0.84051(12) 0.0256(5) Uani 1 1 d . . .
H41 H 0.5979 0.6115 0.8654 0.031 Uiso 1 1 calc R . .
C42 C 0.40389(18) 0.9006(2) 0.85252(13) 0.0363(6) Uani 1 1 d . . .
N43 N 0.34827(18) 0.9538(2) 0.87146(13) 0.0547(7) Uani 1 1 d . . .
Si1 Si 0.5000 0.0000 0.5000 0.0212(2) Uani 1 2 d S . .
F1 F 0.44110(9) -0.09983(11) 0.53738(7) 0.0284(3) Uani 1 1 d . . .
F2 F 0.47158(9) 0.10134(11) 0.55591(7) 0.0300(3) Uani 1 1 d . . .
F3 F 0.58804(9) -0.03497(13) 0.55415(7) 0.0334(3) Uani 1 1 d . . .
O1S O 0.73290(13) 0.97036(16) 0.65665(10) 0.0340(4) Uani 1 1 d . . .
H1SA H 0.7313(19) 0.900(3) 0.6587(15) 0.041 Uiso 1 1 d . . .
H1SB H 0.688(2) 0.991(2) 0.6255(15) 0.041 Uiso 1 1 d . . .
O2S O 0.8636(2) 0.8237(3) 0.50342(16) 0.0516(11) Uiso 0.653(5) 1 d P A 1
O2S' O 0.9033(8) 0.7444(11) 0.5084(6) 0.048(5) Uiso 0.177(7) 1 d P B 2
O2S" O 0.9091(4) 0.9679(6) 0.5183(3) 0.055(2) Uiso 0.347(5) 1 d P A 3
O3S O 0.7297(3) 0.9076(6) 0.4722(2) 0.0540(16) Uiso 0.562(11) 1 d P C 1
O3S' O 0.7360(3) 0.9743(7) 0.4749(2) 0.047(2) Uiso 0.438(11) 1 d P C 2

loop_
_atom_site_aniso_label
_atom_site_aniso_U_11
_atom_site_aniso_U_22
_atom_site_aniso_U_33
_atom_site_aniso_U_23
_atom_site_aniso_U_13
_atom_site_aniso_U_12
N1 0.0176(10) 0.0197(9) 0.0227(9) -0.0007(7) 0.0068(7) -0.0005(7)
C2 0.0250(12) 0.0224(12) 0.0226(10) -0.0056(9) 0.0047(9) -0.0015(9)
C3 0.0208(12) 0.0219(12) 0.0304(11) -0.0054(9) 0.0054(9) -0.0002(9)
N4 0.0218(11) 0.0222(10) 0.0307(10) -0.0052(8) 0.0036(8) -0.0081(8)
C5 0.0205(12) 0.0183(11) 0.0281(11) 0.0045(9) 0.0016(9) -0.0014(9)
O6 0.0207(8) 0.0266(9) 0.0295(8) -0.0026(7) 0.0042(7) -0.0058(7)
N7 0.0213(10) 0.0241(10) 0.0267(10) 0.0019(8) 0.0003(8) -0.0077(8)
C8 0.0170(11) 0.0208(11) 0.0302(11) 0.0083(9) 0.0033(9) 0.0024(9)
C9 0.0178(11) 0.0205(11) 0.0310(12) 0.0072(9) 0.0039(9) -0.0001(9)
C10 0.0217(12) 0.0233(12) 0.0334(12) 0.0064(10) 0.0055(10) 0.0040(9)
C11 0.0217(12) 0.0288(13) 0.0348(13) 0.0093(10) 0.0075(10) 0.0035(10)
C12 0.0177(12) 0.0293(13) 0.0449(14) 0.0140(11) 0.0079(10) 0.0019(10)
C13 0.0176(12) 0.0230(12) 0.0358(12) 0.0084(10) -0.0007(9) -0.0023(9)
C14 0.0287(14) 0.0446(17) 0.0458(15) 0.0037(13) 0.0123(12) -0.0056(12)
N15 0.0475(16) 0.079(2) 0.0554(16) -0.0076(14) 0.0287(13) -0.0192(14)
C16 0.0250(12) 0.0216(12) 0.0266(11) 0.0026(9) 0.0087(9) -0.0016(9)
C17 0.0328(14) 0.0261(12) 0.0232(11) 0.0034(9) 0.0089(10) 0.0032(10)
N18 0.0279(11) 0.0180(10) 0.0272(10) 0.0053(8) 0.0061(8) 0.0049(8)
C19 0.0207(12) 0.0211(11) 0.0235(10) -0.0002(9) 0.0013(9) -0.0011(9)
O20 0.0281(9) 0.0194(8) 0.0329(8) 0.0049(7) 0.0102(7) 0.0035(7)
N21 0.0225(10) 0.0183(10) 0.0290(10) 0.0044(8) 0.0048(8) 0.0038(8)
C22 0.0154(11) 0.0216(11) 0.0227(10) -0.0008(9) 0.0001(8) -0.0006(8)
C23 0.0215(12) 0.0247(12) 0.0272(11) 0.0033(9) 0.0030(9) 0.0052(9)
C24 0.0245(12) 0.0248(12) 0.0272(11) 0.0039(9) 0.0017(9) 0.0040(9)
C25 0.0193(12) 0.0306(13) 0.0249(11) -0.0010(9) 0.0028(9) 0.0000(9)
C26 0.0174(11) 0.0250(12) 0.0348(12) -0.0040(10) 0.0039(9) 0.0017(9)
C27 0.0226(12) 0.0200(11) 0.0322(12) -0.0013(9) 0.0014(9) 0.0000(9)
C28 0.0271(13) 0.0288(13) 0.0312(12) 0.0000(10) 0.0033(10) 0.0049(10)
N29 0.0350(13) 0.0451(14) 0.0421(12) 0.0075(11) 0.0163(10) 0.0070(10)
C30 0.0146(11) 0.0229(12) 0.0314(11) -0.0012(9) 0.0041(9) -0.0002(9)
C31 0.0177(11) 0.0242(12) 0.0316(12) -0.0045(10) 0.0041(9) -0.0018(9)
N32 0.0243(10) 0.0213(10) 0.0292(10) -0.0005(8) 0.0048(8) 0.0020(8)
C33 0.0216(12) 0.0193(11) 0.0255(11) -0.0064(9) 0.0012(9) -0.0021(9)
O34 0.0276(9) 0.0249(9) 0.0270(8) -0.0003(7) 0.0049(7) 0.0027(7)
N35 0.0257(11) 0.0216(10) 0.0283(10) -0.0004(8) 0.0050(8) 0.0006(8)
C36 0.0204(12) 0.0225(12) 0.0258(11) -0.0066(9) 0.0023(9) -0.0041(9)
C37 0.0222(12) 0.0276(12) 0.0233(11) -0.0016(9) 0.0036(9) -0.0012(9)
C38 0.0237(12) 0.0258(12) 0.0304(12) 0.0000(10) 0.0031(10) 0.0006(10)
C39 0.0233(12) 0.0311(13) 0.0297(12) -0.0032(10) 0.0070(10) 0.0016(10)
C40 0.0257(13) 0.0317(13) 0.0269(11) -0.0016(10) 0.0077(10) -0.0043(10)
C41 0.0256(12) 0.0229(12) 0.0281(11) 0.0007(9) 0.0026(9) -0.0029(9)
C42 0.0378(15) 0.0399(15) 0.0337(13) 0.0091(12) 0.0151(11) 0.0062(12)
N43 0.0587(17) 0.0568(17) 0.0552(15) 0.0220(13) 0.0372(14) 0.0237(14)
Si1 0.0247(5) 0.0141(4) 0.0241(4) 0.0016(3) -0.0008(3) -0.0015(3)
F1 0.0342(8) 0.0188(7) 0.0325(7) 0.0024(6) 0.0058(6) -0.0028(6)
F2 0.0370(8) 0.0209(7) 0.0327(7) -0.0048(6) 0.0070(6) -0.0033(6)
F3 0.0286(8) 0.0401(9) 0.0301(7) 0.0076(6) -0.0033(6) 0.0034(6)
O1S 0.0369(11) 0.0253(9) 0.0374(10) -0.0008(8) -0.0071(8) 0.0001(8)

loop_
_atom_type_symbol
_atom_type_description
_atom_type_scat_dispersion_real
_atom_type_scat_dispersion_imag
_atom_type_scat_source
C C 0.0033 0.0016 'International Tables Vol C Tables 4.2.6.8 and 6.1.1.4'
H H 0.0000 0.0000 'International Tables Vol C Tables 4.2.6.8 and 6.1.1.4'
N N 0.0061 0.0033 'International Tables Vol C Tables 4.2.6.8 and 6.1.1.4'
O O 0.0106 0.0060 'International Tables Vol C Tables 4.2.6.8 and 6.1.1.4'
F F 0.0171 0.0103 'International Tables Vol C Tables 4.2.6.8 and 6.1.1.4'
Si Si 0.0817 0.0704 'International Tables Vol C Tables 4.2.6.8 and 6.1.1.4'

loop_
_geom_angle_atom_site_label_1
_geom_angle_atom_site_label_2
_geom_angle_atom_site_label_3
_geom_angle
_geom_angle_site_symmetry_1
_geom_angle_site_symmetry_3
C30 N1 C2 109.77(17) . .
C30 N1 C16 110.85(17) . .
C2 N1 C16 109.68(17) . .
C30 N1 H1 109.2(16) . .
C2 N1 H1 109.3(16) . .
C16 N1 H1 108.0(16) . .
N1 C2 C3 115.46(17) . .
N1 C2 H2A 108.4 . .
C3 C2 H2A 108.4 . .
N1 C2 H2B 108.4 . .
C3 C2 H2B 108.4 . .
H2A C2 H2B 107.5 . .
N4 C3 C2 114.46(19) . .
N4 C3 H3A 108.6 . .
C2 C3 H3A 108.6 . .
N4 C3 H3B 108.6 . .
C2 C3 H3B 108.6 . .
H3A C3 H3B 107.6 . .
C5 N4 C3 121.5(2) . .
C5 N4 H4 121.4(18) . .
C3 N4 H4 115.9(19) . .
O6 C5 N4 123.1(2) . .
O6 C5 N7 124.2(2) . .
N4 C5 N7 112.6(2) . .
C5 N7 C8 128.2(2) . .
C5 N7 H7 114.4(16) . .
C8 N7 H7 116.7(16) . .
C9 C8 N7 124.4(2) . .
C9 C8 C13 119.8(2) . .
N7 C8 C13 115.8(2) . .
C10 C9 C8 119.8(2) . .
C10 C9 H9 120.1 . .
C8 C9 H9 120.1 . .
C9 C10 C11 120.4(2) . .
C9 C10 H10 119.8 . .
C11 C10 H10 119.8 . .
C12 C11 C10 119.5(2) . .
C12 C11 C14 119.7(2) . .
C10 C11 C14 120.8(2) . .
C13 C12 C11 120.4(2) . .
C13 C12 H12 119.8 . .
C11 C12 H12 119.8 . .
C12 C13 C8 120.1(2) . .
C12 C13 H13 120.0 . .
C8 C13 H13 120.0 . .
N15 C14 C11 178.4(3) . .
N1 C16 C17 115.17(18) . .
N1 C16 H16A 108.5 . .
C17 C16 H16A 108.5 . .
N1 C16 H16B 108.5 . .
C17 C16 H16B 108.5 . .
H16A C16 H16B 107.5 . .
N18 C17 C16 114.89(19) . .
N18 C17 H17A 108.5 . .
C16 C17 H17A 108.5 . .
N18 C17 H17B 108.5 . .
C16 C17 H17B 108.5 . .
H17A C17 H17B 107.5 . .
C19 N18 C17 121.24(19) . .
C19 N18 H18 121(2) . .
C17 N18 H18 117(2) . .
O20 C19 N18 122.5(2) . .
O20 C19 N21 124.0(2) . .
N18 C19 N21 113.49(19) . .
C19 N21 C22 128.53(19) . .
C19 N21 H21 115.8(15) . .
C22 N21 H21 115.5(15) . .
C23 C22 N21 123.6(2) . .
C23 C22 C27 119.8(2) . .
N21 C22 C27 116.58(19) . .
C24 C23 C22 119.4(2) . .
C24 C23 H23 120.3 . .
C22 C23 H23 120.3 . .
C23 C24 C25 120.8(2) . .
C23 C24 H24 119.6 . .
C25 C24 H24 119.6 . .
C24 C25 C26 119.6(2) . .
C24 C25 C28 119.6(2) . .
C26 C25 C28 120.8(2) . .
C27 C26 C25 119.8(2) . .
C27 C26 H26 120.1 . .
C25 C26 H26 120.1 . .
C26 C27 C22 120.5(2) . .
C26 C27 H27 119.7 . .
C22 C27 H27 119.7 . .
N29 C28 C25 179.3(3) . .
N1 C30 C31 114.83(18) . .
N1 C30 H30A 108.6 . .
C31 C30 H30A 108.6 . .
N1 C30 H30B 108.6 . .
C31 C30 H30B 108.6 . .
H30A C30 H30B 107.5 . .
N32 C31 C30 113.66(18) . .
N32 C31 H31A 108.8 . .
C30 C31 H31A 108.8 . .
N32 C31 H31B 108.8 . .
C30 C31 H31B 108.8 . .
H31A C31 H31B 107.7 . .
C33 N32 C31 121.7(2) . .
C33 N32 H32 120.3(18) . .
C31 N32 H32 118.0(18) . .
O34 C33 N32 122.4(2) . .
O34 C33 N35 124.4(2) . .
N32 C33 N35 113.2(2) . .
C33 N35 C36 128.1(2) . .
C33 N35 H35 113.5(17) . .
C36 N35 H35 118.2(17) . .
N35 C36 C37 124.6(2) . .
N35 C36 C41 116.1(2) . .
C37 C36 C41 119.3(2) . .
C38 C37 C36 119.6(2) . .
C38 C37 H37 120.2 . .
C36 C37 H37 120.2 . .
C37 C38 C39 120.7(2) . .
C37 C38 H38 119.6 . .
C39 C38 H38 119.6 . .
C40 C39 C38 119.8(2) . .
C40 C39 C42 120.6(2) . .
C38 C39 C42 119.6(2) . .
C41 C40 C39 119.8(2) . .
C41 C40 H40 120.1 . .
C39 C40 H40 120.1 . .
C40 C41 C36 120.7(2) . .
C40 C41 H41 119.6 . .
C36 C41 H41 119.6 . .
N43 C42 C39 179.0(3) . .
F1 Si1 F1 180.00(6) 3_656 .
F1 Si1 F3 90.32(7) 3_656 3_656
F1 Si1 F3 89.68(7) . 3_656
F1 Si1 F3 89.68(7) 3_656 .
F1 Si1 F3 90.32(7) . .
F3 Si1 F3 179.998(1) 3_656 .
F1 Si1 F2 89.73(6) 3_656 .
F1 Si1 F2 90.27(6) . .
F3 Si1 F2 89.35(7) 3_656 .
F3 Si1 F2 90.65(7) . .
F1 Si1 F2 90.27(6) 3_656 3_656
F1 Si1 F2 89.73(6) . 3_656
F3 Si1 F2 90.65(7) 3_656 3_656
F3 Si1 F2 89.35(7) . 3_656
F2 Si1 F2 179.999(1) . 3_656
H1SA O1S H1SB 106(3) . .

loop_
_geom_bond_atom_site_label_1
_geom_bond_atom_site_label_2
_geom_bond_distance
_geom_bond_site_symmetry_2
N1 C30 1.502(3) .
N1 C2 1.508(3) .
N1 C16 1.516(3) .
N1 H1 0.88(3) .
C2 C3 1.516(3) .
C2 H2A 0.9900 .
C2 H2B 0.9900 .
C3 N4 1.454(3) .
C3 H3A 0.9900 .
C3 H3B 0.9900 .
N4 C5 1.348(3) .
N4 H4 0.81(3) .
C5 O6 1.225(3) .
C5 N7 1.385(3) .
N7 C8 1.396(3) .
N7 H7 0.92(3) .
C8 C9 1.394(3) .
C8 C13 1.405(3) .
C9 C10 1.386(3) .
C9 H9 0.9500 .
C10 C11 1.400(3) .
C10 H10 0.9500 .
C11 C12 1.394(4) .
C11 C14 1.441(3) .
C12 C13 1.378(3) .
C12 H12 0.9500 .
C13 H13 0.9500 .
C14 N15 1.143(3) .
C16 C17 1.519(3) .
C16 H16A 0.9900 .
C16 H16B 0.9900 .
C17 N18 1.447(3) .
C17 H17A 0.9900 .
C17 H17B 0.9900 .
N18 C19 1.344(3) .
N18 H18 0.77(3) .
C19 O20 1.229(3) .
C19 N21 1.383(3) .
N21 C22 1.400(3) .
N21 H21 0.93(3) .
C22 C23 1.392(3) .
C22 C27 1.401(3) .
C23 C24 1.387(3) .
C23 H23 0.9500 .
C24 C25 1.391(3) .
C24 H24 0.9500 .
C25 C26 1.398(3) .
C25 C28 1.439(3) .
C26 C27 1.376(3) .
C26 H26 0.9500 .
C27 H27 0.9500 .
C28 N29 1.147(3) .
C30 C31 1.521(3) .
C30 H30A 0.9900 .
C30 H30B 0.9900 .
C31 N32 1.447(3) .
C31 H31A 0.9900 .
C31 H31B 0.9900 .
N32 C33 1.356(3) .
N32 H32 0.84(3) .
C33 O34 1.231(3) .
C33 N35 1.374(3) .
N35 C36 1.396(3) .
N35 H35 0.88(3) .
C36 C37 1.397(3) .
C36 C41 1.408(3) .
C37 C38 1.387(3) .
C37 H37 0.9500 .
C38 C39 1.395(3) .
C38 H38 0.9500 .
C39 C40 1.392(3) .
C39 C42 1.439(3) .
C40 C41 1.379(3) .
C40 H40 0.9500 .
C41 H41 0.9500 .
C42 N43 1.150(3) .
Si1 F1 1.6818(13) 3_656
Si1 F1 1.6818(12) .
Si1 F3 1.6823(13) 3_656
Si1 F3 1.6824(13) .
Si1 F2 1.6871(13) .
Si1 F2 1.6871(13) 3_656
O1S H1SA 0.81(3) .
O1S H1SB 0.90(3) .

loop_
_geom_hbond_atom_site_label_D
_geom_hbond_atom_site_label_H
_geom_hbond_atom_site_label_A
_geom_hbond_distance_DH
_geom_hbond_distance_HA
_geom_hbond_distance_DA
_geom_hbond_angle_DHA
_geom_hbond_site_symmetry_A
N1 H1 O20 0.88(3) 2.08(3) 2.834(2) 143(2) .
N1 H1 O6 0.88(3) 2.46(2) 3.028(2) 122.7(19) .
N4 H4 F1 0.81(3) 2.18(3) 2.953(2) 159(2) 3_656
N4 H4 F2 0.81(3) 2.59(3) 3.266(2) 142(2) .
N7 H7 F2 0.92(3) 1.92(3) 2.833(2) 171(2) .
N18 H18 F2 0.77(3) 2.25(3) 2.978(2) 156(3) 3_666
N18 H18 F3 0.77(3) 2.68(3) 3.349(3) 146(2) 1_565
N21 H21 F1 0.93(3) 1.90(3) 2.823(2) 173(2) 1_565
N32 H32 O1S 0.84(3) 2.39(3) 3.089(3) 141(2) 2_646
N35 H35 O1S 0.88(3) 1.99(3) 2.846(3) 166(2) 2_646
O1S H1SA O34 0.81(3) 1.93(3) 2.736(2) 172(3) .
O1S H1SB F3 0.90(3) 1.99(3) 2.842(2) 156(3) 1_565

loop_
_geom_torsion_atom_site_label_1
_geom_torsion_atom_site_label_2
_geom_torsion_atom_site_label_3
_geom_torsion_atom_site_label_4
_geom_torsion
C30 N1 C2 C3 65.2(2)
C16 N1 C2 C3 -172.80(18)
N1 C2 C3 N4 71.2(3)
C2 C3 N4 C5 -87.5(3)
C3 N4 C5 O6 7.6(3)
C3 N4 C5 N7 -172.73(19)
O6 C5 N7 C8 -2.3(4)
N4 C5 N7 C8 178.0(2)
C5 N7 C8 C9 9.3(4)
C5 N7 C8 C13 -171.1(2)
N7 C8 C9 C10 -179.2(2)
C13 C8 C9 C10 1.2(3)
C8 C9 C10 C11 0.2(3)
C9 C10 C11 C12 -1.2(3)
C9 C10 C11 C14 178.7(2)
C10 C11 C12 C13 0.8(3)
C14 C11 C12 C13 -179.1(2)
C11 C12 C13 C8 0.6(3)
C9 C8 C13 C12 -1.6(3)
N7 C8 C13 C12 178.8(2)
C30 N1 C16 C17 -168.87(18)
C2 N1 C16 C17 69.7(2)
N1 C16 C17 N18 82.9(2)
C16 C17 N18 C19 -75.7(3)
C17 N18 C19 O20 7.4(3)
C17 N18 C19 N21 -171.1(2)
O20 C19 N21 C22 -1.6(4)
N18 C19 N21 C22 176.9(2)
C19 N21 C22 C23 4.6(4)
C19 N21 C22 C27 -174.0(2)
N21 C22 C23 C24 -178.2(2)
C27 C22 C23 C24 0.3(3)
C22 C23 C24 C25 0.0(3)
C23 C24 C25 C26 -0.9(3)
C23 C24 C25 C28 179.2(2)
C24 C25 C26 C27 1.5(3)
C28 C25 C26 C27 -178.6(2)
C25 C26 C27 C22 -1.2(3)
C23 C22 C27 C26 0.3(3)
N21 C22 C27 C26 178.9(2)
C2 N1 C30 C31 -175.68(18)
C16 N1 C30 C31 63.0(2)
N1 C30 C31 N32 63.7(3)
C30 C31 N32 C33 -109.9(2)
C31 N32 C33 O34 4.2(3)
C31 N32 C33 N35 -176.53(19)
O34 C33 N35 C36 -3.2(4)
N32 C33 N35 C36 177.6(2)
C33 N35 C36 C37 2.4(4)
C33 N35 C36 C41 -177.5(2)
N35 C36 C37 C38 179.0(2)
C41 C36 C37 C38 -1.0(3)
C36 C37 C38 C39 1.0(3)
C37 C38 C39 C40 -0.5(4)
C37 C38 C39 C42 -179.8(2)
C38 C39 C40 C41 0.2(4)
C42 C39 C40 C41 179.5(2)
C39 C40 C41 C36 -0.3(4)
N35 C36 C41 C40 -179.3(2)
C37 C36 C41 C40 0.7(3)
